data_1556326
loop_
_publ_author_name
'Peral, Daniel'
'G\'omez-Villarraga, Fernando'
'Sala, Xavier'
'Pons, Josefina'
'Carles Bay\'on, J.'
'Ros, Josep'
'Guerrero, Miguel'
'Vendier, Laure'
'Lecante, Pierre'
'Garc\'ia-Ant\'on, Jordi'
'Philippot, Karine'

_publ_section_title
;
 Palladium catalytic systems with hybrid pyrazole ligands in C--C coupling
 reactions. Nanoparticles versus molecular complexes
;
_journal_issue 2
_journal_name_full 'Catal. Sci. Technol.'
_journal_page_first 475
_journal_paper_doi 10.1039/C2CY20517C
_journal_volume 3
_journal_year 2013
_chemical_compound_source 'synthesis as described'
_chemical_formula_moiety 'C15 H28 Cl2 N2 Pd S'
_chemical_formula_sum 'C15 H28 Cl2 N2 Pd S'
_chemical_formula_weight 445.75
_space_group_IT_number 2
_space_group_name_Hall '-P 1'
_space_group_name_H-M_alt 'P -1'
_symmetry_cell_setting triclinic
_symmetry_Int_Tables_number 2
_symmetry_space_group_name_Hall '-P 1'
_symmetry_space_group_name_H-M 'P -1'
_atom_sites_solution_hydrogens geom
_atom_sites_solution_primary direct
_atom_sites_solution_secondary difmap
_cell_angle_alpha 94.321(7)
_cell_angle_beta 90.451(5)
_cell_angle_gamma 93.185(4)
_cell_formula_units_Z 4
_cell_length_a 8.1752(8)
_cell_length_b 15.2655(6)
_cell_length_c 15.4570(10)
_cell_measurement_reflns_used 9881
_cell_measurement_temperature 180(2)
_cell_measurement_theta_max 33.12
_cell_measurement_theta_min 2.5
_cell_measurement_wavelength 0.71073
_cell_volume 1920.4(2)
_computing_cell_refinement 'Bruker SMART'
_computing_data_collection 'Bruker SMART'
_computing_data_reduction 'Bruker SAINT'
_computing_molecular_graphics 'Ortep-3 for Windows (Farrugia, 1997)'
_computing_publication_material 'WinGX publication routines (Farrugia, 1999)'
_computing_structure_refinement 'SHELXL-97 (Sheldrick, 2008)'
_computing_structure_solution 'SIR92 (Giacovazzo et al, 1993)'
_diffrn_ambient_temperature 180(2)
_diffrn_measured_fraction_theta_full 0.994
_diffrn_measured_fraction_theta_max 0.994
_diffrn_measurement_device_type 'Bruker Kappa APEX II'
_diffrn_measurement_method \w-\f
_diffrn_radiation_monochromator graphite
_diffrn_radiation_source 'fine-focus sealed tube'
_diffrn_radiation_type MoK\a
_diffrn_radiation_wavelength 0.71073
_diffrn_reflns_av_R_equivalents 0.0203
_diffrn_reflns_av_unetI/netI 0.0177
_diffrn_reflns_limit_h_max 10
_diffrn_reflns_limit_h_min -10
_diffrn_reflns_limit_k_max 12
_diffrn_reflns_limit_k_min -19
_diffrn_reflns_limit_l_max 19
_diffrn_reflns_limit_l_min -19
_diffrn_reflns_number 30197
_diffrn_reflns_theta_full 26.37
_diffrn_reflns_theta_max 26.37
_diffrn_reflns_theta_min 1.32
_diffrn_standards_decay_% 0
_diffrn_standards_interval_count 0
_diffrn_standards_interval_time 0
_diffrn_standards_number 0
_exptl_absorpt_coefficient_mu 1.349
_exptl_absorpt_correction_T_max 0.979
_exptl_absorpt_correction_T_min 0.883
_exptl_absorpt_correction_type multi-scan
_exptl_absorpt_process_details
;
[c.f. r.h. blessing, acta cryst. (1995), a51, 33-38]
;
_exptl_crystal_colour yellow
_exptl_crystal_density_diffrn 1.542
_exptl_crystal_density_method 'not measured'
_exptl_crystal_description parallelepiped
_exptl_crystal_F_000 912
_exptl_crystal_size_max 0.18
_exptl_crystal_size_mid 0.1
_exptl_crystal_size_min 0.02
_refine_diff_density_max 0.776
_refine_diff_density_min -0.581
_refine_diff_density_rms 0.064
_refine_ls_extinction_method none
_refine_ls_goodness_of_fit_ref 1.057
_refine_ls_hydrogen_treatment constr
_refine_ls_matrix_type full
_refine_ls_number_parameters 385
_refine_ls_number_reflns 7799
_refine_ls_number_restraints 0
_refine_ls_restrained_S_all 1.057
_refine_ls_R_factor_all 0.0272
_refine_ls_R_factor_gt 0.0225
_refine_ls_shift/su_max 0.002
_refine_ls_shift/su_mean 0
_refine_ls_structure_factor_coef Fsqd
_refine_ls_weighting_details 'calc w=1/[\s^2^(Fo^2^)+(0.0234P)^2^+1.7857P] where P=(Fo^2^+2Fc^2^)/3'
_refine_ls_weighting_scheme calc
_refine_ls_wR_factor_gt 0.0548
_refine_ls_wR_factor_ref 0.0585
_reflns_number_gt 7010
_reflns_number_total 7799
_reflns_threshold_expression >2\s(I)
_cod_data_source_file c2cy20517c.txt
_cod_data_source_block miguel070411
_cod_database_code 1556326

loop_
_symmetry_equiv_pos_as_xyz
'x, y, z'
'-x, -y, -z'

loop_
_atom_site_label
_atom_site_type_symbol
_atom_site_fract_x
_atom_site_fract_y
_atom_site_fract_z
_atom_site_U_iso_or_equiv
_atom_site_adp_type
_atom_site_occupancy
_atom_site_symmetry_multiplicity
_atom_site_calc_flag
_atom_site_refinement_flags
C1 C -0.1154(3) 0.31383(14) -1.21712(13) 0.0267(4) Uani 1 1 d .
C2 C -0.0571(3) 0.34892(15) -1.29270(14) 0.0299(5) Uani 1 1 d .
H2 H -0.0933 0.332 -1.3504 0.036 Uiso 1 1 calc R
C3 C 0.0627(3) 0.41259(15) -1.26743(13) 0.0271(4) Uani 1 1 d .
C4 C -0.2428(3) 0.24118(16) -1.20907(15) 0.0363(5) Uani 1 1 d .
H4A H -0.2714 0.2379 -1.1479 0.054 Uiso 1 1 calc R
H4B H -0.2001 0.1853 -1.2315 0.054 Uiso 1 1 calc R
H4C H -0.3406 0.2526 -1.2426 0.054 Uiso 1 1 calc R
C5 C 0.1675(3) 0.47215(17) -1.31863(15) 0.0366(5) Uani 1 1 d .
H5A H 0.1576 0.5332 -1.2957 0.055 Uiso 1 1 calc R
H5B H 0.1317 0.4656 -1.3796 0.055 Uiso 1 1 calc R
H5C H 0.2819 0.4568 -1.3143 0.055 Uiso 1 1 calc R
C6 C 0.1854(3) 0.46709(14) -1.12117(14) 0.0271(4) Uani 1 1 d .
H6A H 0.1238 0.4923 -1.0712 0.033 Uiso 1 1 calc R
H6B H 0.2361 0.5165 -1.1514 0.033 Uiso 1 1 calc R
C7 C 0.3191(3) 0.41263(15) -1.08820(15) 0.0307(5) Uani 1 1 d .
H7A H 0.4025 0.4524 -1.0563 0.037 Uiso 1 1 calc R
H7B H 0.3734 0.3829 -1.1384 0.037 Uiso 1 1 calc R
C8 C 0.3009(3) 0.22753(16) -1.07375(16) 0.0352(5) Uani 1 1 d .
H8A H 0.4217 0.2299 -1.0782 0.042 Uiso 1 1 calc R
H8B H 0.2691 0.179 -1.0372 0.042 Uiso 1 1 calc R
C9 C 0.2300(3) 0.20426(16) -1.16311(16) 0.0378(5) Uani 1 1 d .
H9A H 0.2538 0.2539 -1.1996 0.045 Uiso 1 1 calc R
H9B H 0.1095 0.1952 -1.1592 0.045 Uiso 1 1 calc R
C10 C 0.2994(3) 0.12118(17) -1.20626(18) 0.0410(6) Uani 1 1 d .
H10A H 0.4202 0.1295 -1.2082 0.049 Uiso 1 1 calc R
H10B H 0.2723 0.0712 -1.1707 0.049 Uiso 1 1 calc R
C11 C 0.2334(4) 0.09887(17) -1.29736(18) 0.0441(6) Uani 1 1 d .
H11A H 0.2614 0.1489 -1.3327 0.053 Uiso 1 1 calc R
H11B H 0.1124 0.0916 -1.2952 0.053 Uiso 1 1 calc R
C12 C 0.2984(4) 0.01604(18) -1.34197(18) 0.0475(7) Uani 1 1 d .
H12A H 0.4196 0.0222 -1.3417 0.057 Uiso 1 1 calc R
H12B H 0.2659 -0.0345 -1.3081 0.057 Uiso 1 1 calc R
C13 C 0.2385(4) -0.00389(19) -1.43409(18) 0.0499(7) Uani 1 1 d .
H13A H 0.2731 0.0462 -1.4681 0.06 Uiso 1 1 calc R
H13B H 0.1172 -0.0084 -1.4343 0.06 Uiso 1 1 calc R
C14 C 0.2987(5) -0.0872(2) -1.47899(19) 0.0596(8) Uani 1 1 d .
H14A H 0.42 -0.0829 -1.4782 0.071 Uiso 1 1 calc R
H14B H 0.2632 -0.1374 -1.4452 0.071 Uiso 1 1 calc R
C15 C 0.2403(5) -0.1068(2) -1.5712(2) 0.0730(11) Uani 1 1 d .
H15A H 0.1204 -0.1137 -1.5727 0.11 Uiso 1 1 calc R
H15B H 0.2859 -0.1614 -1.5953 0.11 Uiso 1 1 calc R
H15C H 0.2766 -0.0582 -1.6057 0.11 Uiso 1 1 calc R
C21 C 0.5737(3) 0.31774(14) -0.72050(13) 0.0259(4) Uani 1 1 d .
C22 C 0.5221(3) 0.35537(15) -0.79439(14) 0.0300(5) Uani 1 1 d .
H22 H 0.5524 0.3394 -0.8524 0.036 Uiso 1 1 calc R
C23 C 0.4187(3) 0.42026(14) -0.76774(13) 0.0265(4) Uani 1 1 d .
C24 C 0.6811(3) 0.24283(16) -0.71428(15) 0.0358(5) Uani 1 1 d .
H24A H 0.7012 0.2338 -0.6531 0.054 Uiso 1 1 calc R
H24B H 0.7856 0.256 -0.7425 0.054 Uiso 1 1 calc R
H24C H 0.6273 0.1894 -0.7432 0.054 Uiso 1 1 calc R
C25 C 0.3264(3) 0.48179(16) -0.81717(15) 0.0346(5) Uani 1 1 d .
H25A H 0.2085 0.4678 -0.8122 0.052 Uiso 1 1 calc R
H25B H 0.3573 0.4758 -0.8784 0.052 Uiso 1 1 calc R
H25C H 0.3524 0.5424 -0.7935 0.052 Uiso 1 1 calc R
C26 C 0.3102(3) 0.47064(14) -0.62062(14) 0.0274(5) Uani 1 1 d .
H26A H 0.2692 0.521 -0.6495 0.033 Uiso 1 1 calc R
H26B H 0.3768 0.4944 -0.5695 0.033 Uiso 1 1 calc R
C27 C 0.1659(3) 0.41409(16) -0.59083(16) 0.0350(5) Uani 1 1 d .
H27A H 0.1064 0.3857 -0.6425 0.042 Uiso 1 1 calc R
H27B H 0.0897 0.4525 -0.5587 0.042 Uiso 1 1 calc R
C28 C 0.1444(3) 0.22746(18) -0.57934(18) 0.0432(6) Uani 1 1 d .
H28A H 0.1556 0.1793 -0.5406 0.052 Uiso 1 1 calc R
H28B H 0.0259 0.2322 -0.5904 0.052 Uiso 1 1 calc R
C29 C 0.2237(3) 0.20224(19) -0.6634(2) 0.0501(7) Uani 1 1 d .
H29A H 0.3401 0.1917 -0.6524 0.06 Uiso 1 1 calc R
H29B H 0.2203 0.2517 -0.7012 0.06 Uiso 1 1 calc R
C30 C 0.1402(4) 0.11948(19) -0.7110(2) 0.0530(7) Uani 1 1 d .
H30A H 0.136 0.0708 -0.672 0.064 Uiso 1 1 calc R
H30B H 0.0264 0.1313 -0.7267 0.064 Uiso 1 1 calc R
C31 C 0.2318(4) 0.0926(2) -0.7915(2) 0.0663(9) Uani 1 1 d .
H31A H 0.3447 0.0802 -0.7745 0.08 Uiso 1 1 calc R
H31B H 0.2397 0.1429 -0.8284 0.08 Uiso 1 1 calc R
C32 C 0.1578(4) 0.0139(2) -0.8445(2) 0.0609(8) Uani 1 1 d .
H32A H 0.0462 0.0268 -0.8632 0.073 Uiso 1 1 calc R
H32B H 0.1471 -0.0362 -0.8074 0.073 Uiso 1 1 calc R
C33 C 0.2548(5) -0.0135(2) -0.9239(2) 0.0672(9) Uani 1 1 d .
H33A H 0.2709 0.0381 -0.9587 0.081 Uiso 1 1 calc R
H33B H 0.3644 -0.029 -0.9044 0.081 Uiso 1 1 calc R
C34 C 0.1828(6) -0.0885(2) -0.9818(2) 0.0781(12) Uani 1 1 d .
H34A H 0.0744 -0.0729 -1.003 0.094 Uiso 1 1 calc R
H34B H 0.1651 -0.1403 -0.9474 0.094 Uiso 1 1 calc R
C35 C 0.2883(6) -0.1140(2) -1.0599(2) 0.0844(13) Uani 1 1 d .
H35A H 0.3087 -0.0629 -1.0938 0.127 Uiso 1 1 calc R
H35B H 0.231 -0.1617 -1.0963 0.127 Uiso 1 1 calc R
H35C H 0.393 -0.1339 -1.0397 0.127 Uiso 1 1 calc R
N1 N -0.0350(2) 0.35477(11) -1.14874(11) 0.0229(4) Uani 1 1 d .
N2 N 0.0727(2) 0.41522(12) -1.18019(11) 0.0241(4) Uani 1 1 d .
N3 N 0.5061(2) 0.35793(11) -0.65077(11) 0.0225(3) Uani 1 1 d .
N4 N 0.4123(2) 0.42058(11) -0.68045(11) 0.0230(4) Uani 1 1 d .
S1 S 0.24334(6) 0.33006(4) -1.01720(3) 0.02758(12) Uani 1 1 d .
S2 S 0.22393(6) 0.32959(4) -0.52211(4) 0.02803(12) Uani 1 1 d .
Cl1 Cl -0.02249(7) 0.31703(4) -0.87443(4) 0.03890(14) Uani 1 1 d .
Cl2 Cl -0.31386(6) 0.35486(4) -1.01435(3) 0.02914(11) Uani 1 1 d .
Cl3 Cl 0.49037(7) 0.30931(4) -0.37966(4) 0.03672(13) Uani 1 1 d .
Cl4 Cl 0.78675(6) 0.35285(4) -0.51692(3) 0.02956(12) Uani 1 1 d .
Pd1 Pd -0.034519(19) 0.336394(10) -1.019993(9) 0.02244(5) Uani 1 1 d .
Pd2 Pd 0.503426(19) 0.335051(10) -0.523508(9) 0.02154(5) Uani 1 1 d .

loop_
_atom_site_aniso_label
_atom_site_aniso_U_11
_atom_site_aniso_U_22
_atom_site_aniso_U_33
_atom_site_aniso_U_23
_atom_site_aniso_U_13
_atom_site_aniso_U_12
C1 0.0248(11) 0.0323(11) 0.0227(10) -0.0037(8) -0.0052(8) 0.0067(9)
C2 0.0314(12) 0.0394(13) 0.0184(10) -0.0039(9) -0.0038(9) 0.0070(9)
C3 0.0279(11) 0.0354(12) 0.0187(10) 0.0005(8) -0.0003(8) 0.0094(9)
C4 0.0389(14) 0.0384(13) 0.0300(12) -0.0031(10) -0.0099(10) -0.0035(10)
C5 0.0375(13) 0.0469(14) 0.0266(12) 0.0080(10) 0.0040(10) 0.0058(11)
C6 0.0280(11) 0.0290(11) 0.0235(10) -0.0015(8) -0.0027(9) -0.0005(9)
C7 0.0242(11) 0.0358(12) 0.0312(12) 0.0011(9) -0.0041(9) -0.0033(9)
C8 0.0305(12) 0.0324(12) 0.0430(14) 0.0025(10) -0.0020(10) 0.0064(9)
C9 0.0358(13) 0.0351(13) 0.0422(14) -0.0020(10) -0.0017(11) 0.0068(10)
C10 0.0375(14) 0.0341(13) 0.0510(16) -0.0044(11) 0.0000(12) 0.0077(10)
C11 0.0493(16) 0.0333(13) 0.0488(16) -0.0051(11) 0.0032(12) 0.0057(11)
C12 0.0548(17) 0.0373(14) 0.0498(16) -0.0057(12) 0.0013(13) 0.0093(12)
C13 0.0587(18) 0.0433(16) 0.0482(16) -0.0006(12) 0.0076(14) 0.0124(13)
C14 0.086(2) 0.0453(17) 0.0480(17) -0.0063(13) -0.0019(16) 0.0218(16)
C15 0.106(3) 0.068(2) 0.0466(18) -0.0104(16) -0.0019(18) 0.035(2)
C21 0.0249(11) 0.0320(11) 0.0203(10) -0.0014(8) 0.0051(8) 0.0016(8)
C22 0.0331(12) 0.0377(12) 0.0186(10) -0.0011(9) 0.0046(9) 0.0022(9)
C23 0.0265(11) 0.0326(11) 0.0198(10) 0.0018(8) 0.0001(8) -0.0032(9)
C24 0.0417(14) 0.0398(13) 0.0270(12) -0.0004(10) 0.0092(10) 0.0138(11)
C25 0.0358(13) 0.0431(14) 0.0260(11) 0.0086(10) -0.0016(10) 0.0031(10)
C26 0.0298(11) 0.0293(11) 0.0235(10) -0.0008(8) 0.0027(9) 0.0079(9)
C27 0.0266(12) 0.0447(14) 0.0356(13) 0.0087(10) 0.0061(10) 0.0116(10)
C28 0.0322(13) 0.0418(14) 0.0546(17) 0.0004(12) 0.0002(12) -0.0016(11)
C29 0.0407(15) 0.0467(16) 0.0601(18) -0.0096(13) 0.0030(13) -0.0046(12)
C30 0.0481(17) 0.0425(16) 0.0654(19) -0.0101(13) -0.0102(14) -0.0031(12)
C31 0.057(2) 0.0478(18) 0.089(3) -0.0234(17) 0.0025(18) -0.0059(14)
C32 0.081(2) 0.0432(17) 0.0568(19) -0.0025(14) -0.0159(17) -0.0038(15)
C33 0.078(2) 0.0477(18) 0.074(2) -0.0063(16) -0.0048(19) 0.0039(16)
C34 0.133(4) 0.051(2) 0.0484(19) 0.0009(15) -0.012(2) -0.007(2)
C35 0.138(4) 0.053(2) 0.060(2) -0.0024(17) 0.006(2) -0.005(2)
N1 0.0198(8) 0.0280(9) 0.0205(8) -0.0007(7) -0.0015(7) 0.0017(7)
N2 0.0220(9) 0.0303(9) 0.0199(8) 0.0003(7) -0.0010(7) 0.0024(7)
N3 0.0197(8) 0.0275(9) 0.0203(8) 0.0008(7) 0.0021(7) 0.0028(7)
N4 0.0214(9) 0.0280(9) 0.0196(8) 0.0007(7) 0.0001(7) 0.0032(7)
S1 0.0231(3) 0.0366(3) 0.0230(3) 0.0012(2) -0.0040(2) 0.0031(2)
S2 0.0212(3) 0.0356(3) 0.0272(3) 0.0016(2) 0.0035(2) 0.0021(2)
Cl1 0.0360(3) 0.0591(4) 0.0226(3) 0.0124(2) -0.0026(2) -0.0002(3)
Cl2 0.0219(2) 0.0422(3) 0.0229(2) -0.0002(2) -0.00058(19) 0.0024(2)
Cl3 0.0347(3) 0.0551(4) 0.0222(3) 0.0119(2) 0.0033(2) 0.0068(3)
Cl4 0.0205(2) 0.0441(3) 0.0239(3) -0.0002(2) 0.00046(19) 0.0039(2)
Pd1 0.02108(9) 0.02923(9) 0.01685(8) 0.00082(6) -0.00249(6) 0.00155(6)
Pd2 0.01986(8) 0.02820(9) 0.01664(8) 0.00095(6) 0.00160(6) 0.00280(6)

loop_
_atom_type_symbol
_atom_type_description
_atom_type_scat_dispersion_real
_atom_type_scat_dispersion_imag
_atom_type_scat_source
C C 0.0033 0.0016 'International Tables Vol C Tables 4.2.6.8 and 6.1.1.4'
H H 0 0 'International Tables Vol C Tables 4.2.6.8 and 6.1.1.4'
N N 0.0061 0.0033 'International Tables Vol C Tables 4.2.6.8 and 6.1.1.4'
S S 0.1246 0.1234 'International Tables Vol C Tables 4.2.6.8 and 6.1.1.4'
Cl Cl 0.1484 0.1585 'International Tables Vol C Tables 4.2.6.8 and 6.1.1.4'
Pd Pd -0.9988 1.0072 'International Tables Vol C Tables 4.2.6.8 and 6.1.1.4'

loop_
_geom_angle_atom_site_label_1
_geom_angle_atom_site_label_2
_geom_angle_atom_site_label_3
_geom_angle
N1 C1 C2 109.0(2)
N1 C1 C4 122.8(2)
C2 C1 C4 128.2(2)
C3 C2 C1 106.76(19)
C3 C2 H2 126.6
C1 C2 H2 126.6
N2 C3 C2 106.59(19)
N2 C3 C5 122.1(2)
C2 C3 C5 131.4(2)
C1 C4 H4A 109.5
C1 C4 H4B 109.5
H4A C4 H4B 109.5
C1 C4 H4C 109.5
H4A C4 H4C 109.5
H4B C4 H4C 109.5
C3 C5 H5A 109.5
C3 C5 H5B 109.5
H5A C5 H5B 109.5
C3 C5 H5C 109.5
H5A C5 H5C 109.5
H5B C5 H5C 109.5
N2 C6 C7 111.96(18)
N2 C6 H6A 109.2
C7 C6 H6A 109.2
N2 C6 H6B 109.2
C7 C6 H6B 109.2
H6A C6 H6B 107.9
C6 C7 S1 113.22(15)
C6 C7 H7A 108.9
S1 C7 H7A 108.9
C6 C7 H7B 108.9
S1 C7 H7B 108.9
H7A C7 H7B 107.7
C9 C8 S1 117.50(16)
C9 C8 H8A 107.9
S1 C8 H8A 107.9
C9 C8 H8B 107.9
S1 C8 H8B 107.9
H8A C8 H8B 107.2
C8 C9 C10 112.2(2)
C8 C9 H9A 109.2
C10 C9 H9A 109.2
C8 C9 H9B 109.2
C10 C9 H9B 109.2
H9A C9 H9B 107.9
C11 C10 C9 112.6(2)
C11 C10 H10A 109.1
C9 C10 H10A 109.1
C11 C10 H10B 109.1
C9 C10 H10B 109.1
H10A C10 H10B 107.8
C10 C11 C12 114.1(2)
C10 C11 H11A 108.7
C12 C11 H11A 108.7
C10 C11 H11B 108.7
C12 C11 H11B 108.7
H11A C11 H11B 107.6
C13 C12 C11 114.1(2)
C13 C12 H12A 108.7
C11 C12 H12A 108.7
C13 C12 H12B 108.7
C11 C12 H12B 108.7
H12A C12 H12B 107.6
C12 C13 C14 114.9(2)
C12 C13 H13A 108.5
C14 C13 H13A 108.5
C12 C13 H13B 108.5
C14 C13 H13B 108.5
H13A C13 H13B 107.5
C15 C14 C13 115.0(3)
C15 C14 H14A 108.5
C13 C14 H14A 108.5
C15 C14 H14B 108.5
C13 C14 H14B 108.5
H14A C14 H14B 107.5
C14 C15 H15A 109.5
C14 C15 H15B 109.5
H15A C15 H15B 109.5
C14 C15 H15C 109.5
H15A C15 H15C 109.5
H15B C15 H15C 109.5
N3 C21 C22 109.10(19)
N3 C21 C24 122.40(19)
C22 C21 C24 128.47(19)
C23 C22 C21 107.20(18)
C23 C22 H22 126.4
C21 C22 H22 126.4
N4 C23 C22 106.08(19)
N4 C23 C25 122.23(19)
C22 C23 C25 131.7(2)
C21 C24 H24A 109.5
C21 C24 H24B 109.5
H24A C24 H24B 109.5
C21 C24 H24C 109.5
H24A C24 H24C 109.5
H24B C24 H24C 109.5
C23 C25 H25A 109.5
C23 C25 H25B 109.5
H25A C25 H25B 109.5
C23 C25 H25C 109.5
H25A C25 H25C 109.5
H25B C25 H25C 109.5
N4 C26 C27 111.44(18)
N4 C26 H26A 109.3
C27 C26 H26A 109.3
N4 C26 H26B 109.3
C27 C26 H26B 109.3
H26A C26 H26B 108
C26 C27 S2 113.63(16)
C26 C27 H27A 108.8
S2 C27 H27A 108.8
C26 C27 H27B 108.8
S2 C27 H27B 108.8
H27A C27 H27B 107.7
C29 C28 S2 116.04(19)
C29 C28 H28A 108.3
S2 C28 H28A 108.3
C29 C28 H28B 108.3
S2 C28 H28B 108.3
H28A C28 H28B 107.4
C28 C29 C30 112.7(2)
C28 C29 H29A 109.1
C30 C29 H29A 109.1
C28 C29 H29B 109.1
C30 C29 H29B 109.1
H29A C29 H29B 107.8
C31 C30 C29 110.7(3)
C31 C30 H30A 109.5
C29 C30 H30A 109.5
C31 C30 H30B 109.5
C29 C30 H30B 109.5
H30A C30 H30B 108.1
C30 C31 C32 115.2(3)
C30 C31 H31A 108.5
C32 C31 H31A 108.5
C30 C31 H31B 108.5
C32 C31 H31B 108.5
H31A C31 H31B 107.5
C31 C32 C33 114.2(3)
C31 C32 H32A 108.7
C33 C32 H32A 108.7
C31 C32 H32B 108.7
C33 C32 H32B 108.7
H32A C32 H32B 107.6
C34 C33 C32 116.7(3)
C34 C33 H33A 108.1
C32 C33 H33A 108.1
C34 C33 H33B 108.1
C32 C33 H33B 108.1
H33A C33 H33B 107.3
C33 C34 C35 114.1(4)
C33 C34 H34A 108.7
C35 C34 H34A 108.7
C33 C34 H34B 108.7
C35 C34 H34B 108.7
H34A C34 H34B 107.6
C34 C35 H35A 109.5
C34 C35 H35B 109.5
H35A C35 H35B 109.5
C34 C35 H35C 109.5
H35A C35 H35C 109.5
H35B C35 H35C 109.5
C1 N1 N2 106.71(17)
C1 N1 Pd1 133.28(15)
N2 N1 Pd1 119.80(12)
C3 N2 N1 110.92(17)
C3 N2 C6 129.29(19)
N1 N2 C6 119.64(16)
C21 N3 N4 106.57(16)
C21 N3 Pd2 133.20(15)
N4 N3 Pd2 119.94(12)
C23 N4 N3 111.05(16)
C23 N4 C26 128.75(18)
N3 N4 C26 119.87(16)
C7 S1 C8 102.90(11)
C7 S1 Pd1 105.24(7)
C8 S1 Pd1 109.65(8)
C27 S2 C28 104.14(13)
C27 S2 Pd2 105.25(8)
C28 S2 Pd2 109.37(9)
N1 Pd1 S1 91.71(5)
N1 Pd1 Cl1 177.63(5)
S1 Pd1 Cl1 86.01(2)
N1 Pd1 Cl2 90.54(5)
S1 Pd1 Cl2 174.62(2)
Cl1 Pd1 Cl2 91.68(2)
N3 Pd2 S2 91.55(5)
N3 Pd2 Cl3 177.94(5)
S2 Pd2 Cl3 86.39(2)
N3 Pd2 Cl4 90.33(5)
S2 Pd2 Cl4 174.64(2)
Cl3 Pd2 Cl4 91.71(2)

loop_
_geom_bond_atom_site_label_1
_geom_bond_atom_site_label_2
_geom_bond_distance
C1 N1 1.336(3)
C1 C2 1.398(3)
C1 C4 1.491(3)
C2 C3 1.374(3)
C2 H2 0.95
C3 N2 1.348(3)
C3 C5 1.490(3)
C4 H4A 0.98
C4 H4B 0.98
C4 H4C 0.98
C5 H5A 0.98
C5 H5B 0.98
C5 H5C 0.98
C6 N2 1.451(3)
C6 C7 1.517(3)
C6 H6A 0.99
C6 H6B 0.99
C7 S1 1.819(2)
C7 H7A 0.99
C7 H7B 0.99
C8 C9 1.503(3)
C8 S1 1.821(2)
C8 H8A 0.99
C8 H8B 0.99
C9 C10 1.528(3)
C9 H9A 0.99
C9 H9B 0.99
C10 C11 1.512(4)
C10 H10A 0.99
C10 H10B 0.99
C11 C12 1.518(3)
C11 H11A 0.99
C11 H11B 0.99
C12 C13 1.506(4)
C12 H12A 0.99
C12 H12B 0.99
C13 C14 1.512(4)
C13 H13A 0.99
C13 H13B 0.99
C14 C15 1.502(4)
C14 H14A 0.99
C14 H14B 0.99
C15 H15A 0.98
C15 H15B 0.98
C15 H15C 0.98
C21 N3 1.338(3)
C21 C22 1.390(3)
C21 C24 1.488(3)
C22 C23 1.380(3)
C22 H22 0.95
C23 N4 1.350(3)
C23 C25 1.488(3)
C24 H24A 0.98
C24 H24B 0.98
C24 H24C 0.98
C25 H25A 0.98
C25 H25B 0.98
C25 H25C 0.98
C26 N4 1.453(3)
C26 C27 1.518(3)
C26 H26A 0.99
C26 H26B 0.99
C27 S2 1.812(2)
C27 H27A 0.99
C27 H27B 0.99
C28 C29 1.491(4)
C28 S2 1.818(3)
C28 H28A 0.99
C28 H28B 0.99
C29 C30 1.536(4)
C29 H29A 0.99
C29 H29B 0.99
C30 C31 1.499(4)
C30 H30A 0.99
C30 H30B 0.99
C31 C32 1.499(4)
C31 H31A 0.99
C31 H31B 0.99
C32 C33 1.511(5)
C32 H32A 0.99
C32 H32B 0.99
C33 C34 1.490(5)
C33 H33A 0.99
C33 H33B 0.99
C34 C35 1.529(5)
C34 H34A 0.99
C34 H34B 0.99
C35 H35A 0.98
C35 H35B 0.98
C35 H35C 0.98
N1 N2 1.359(2)
N1 Pd1 2.0305(17)
N3 N4 1.362(2)
N3 Pd2 2.0236(17)
S1 Pd1 2.2792(6)
S2 Pd2 2.2822(6)
Cl1 Pd1 2.2934(6)
Cl2 Pd1 2.3180(6)
Cl3 Pd2 2.2892(6)
Cl4 Pd2 2.3176(6)
